data_4342567
loop_
_publ_author_name
'Cebollada, Andrea'
'Viguri, Maialen Espinal'
'P\'erez, Julio'
'D\'iaz, Jes\'us'
'L\'opez, Ram\'on'
'Riera, Luc\'ia'

_publ_section_title
;
 Influence of the N-N Coligand: C-C Coupling Instead of Formation of
 Imidazol-2-yl Complexes at {Mo(\h(3)-allyl)(CO)2} Fragments. Theoretical
 and Experimental Studies.
;
_journal_issue 6
_journal_name_full 'Inorganic chemistry'
_journal_page_first 2580
_journal_page_last 2590
_journal_paper_doi 10.1021/ic502729z
_journal_volume 54
_journal_year 2015
_chemical_formula_sum 'C22 H29 Cl2 F3 Mo N4 O5 S'
_chemical_formula_weight 685.39
_chemical_name_systematic
;
 ?
;
_space_group_IT_number 2
_symmetry_cell_setting triclinic
_symmetry_space_group_name_Hall '-P 1'
_symmetry_space_group_name_H-M 'P -1'
_atom_sites_solution_hydrogens geom
_atom_sites_solution_primary direct
_atom_sites_solution_secondary difmap
_audit_creation_method SHELXL-97
_cell_angle_alpha 76.750(3)
_cell_angle_beta 87.895(3)
_cell_angle_gamma 76.286(3)
_cell_formula_units_Z 2
_cell_length_a 7.9526(3)
_cell_length_b 12.9341(5)
_cell_length_c 14.3734(5)
_cell_measurement_reflns_used 6291
_cell_measurement_temperature 152(4)
_cell_measurement_theta_max 69.0760
_cell_measurement_theta_min 3.1570
_cell_volume 1397.82(9)
_computing_structure_refinement 'SHELXL-97 (Sheldrick, 1997)'
_diffrn_ambient_temperature 152(4)
_diffrn_measured_fraction_theta_full 0.961
_diffrn_measured_fraction_theta_max 0.961
_diffrn_radiation_monochromator 'Xcalibur, Onyx, Nova'
_diffrn_radiation_source 'Nova (Cu) X-ray Source'
_diffrn_radiation_type CuK\a
_diffrn_radiation_wavelength 1.54180
_diffrn_reflns_av_R_equivalents 0.0224
_diffrn_reflns_av_sigmaI/netI 0.0248
_diffrn_reflns_limit_h_max 9
_diffrn_reflns_limit_h_min -9
_diffrn_reflns_limit_k_max 14
_diffrn_reflns_limit_k_min -15
_diffrn_reflns_limit_l_max 17
_diffrn_reflns_limit_l_min -16
_diffrn_reflns_number 9654
_diffrn_reflns_theta_full 69.47
_diffrn_reflns_theta_max 69.47
_diffrn_reflns_theta_min 3.16
_exptl_absorpt_coefficient_mu 6.832
_exptl_absorpt_correction_T_max 1.00000
_exptl_absorpt_correction_T_min 0.53282
_exptl_absorpt_correction_type multi-scan
_exptl_absorpt_process_details
;
CrysAlisPro, Agilent Technologies,
Version 1.171.36.28 (release 01-02-2013 CrysAlis171 .NET)
(compiled Feb  1 2013,16:14:44)
Empirical absorption correction using spherical harmonics,
 implemented in SCALE3 ABSPACK scaling algorithm.
;
_exptl_crystal_density_diffrn 1.628
_exptl_crystal_density_method 'not measured'
_exptl_crystal_F_000 696
_exptl_crystal_size_max 0.22
_exptl_crystal_size_mid 0.03
_exptl_crystal_size_min 0.01
_refine_diff_density_max 2.498
_refine_diff_density_min -1.008
_refine_diff_density_rms 0.113
_refine_ls_extinction_method none
_refine_ls_goodness_of_fit_ref 1.043
_refine_ls_hydrogen_treatment mixed
_refine_ls_matrix_type full
_refine_ls_number_parameters 343
_refine_ls_number_reflns 5059
_refine_ls_number_restraints 12
_refine_ls_restrained_S_all 1.045
_refine_ls_R_factor_all 0.0529
_refine_ls_R_factor_gt 0.0516
_refine_ls_shift/su_max 0.005
_refine_ls_shift/su_mean 0.000
_refine_ls_structure_factor_coef Fsqd
_refine_ls_weighting_details 'calc w=1/[\s^2^(Fo^2^)+(0.0640P)^2^+6.0270P] where P=(Fo^2^+2Fc^2^)/3'
_refine_ls_weighting_scheme calc
_refine_ls_wR_factor_gt 0.1301
_refine_ls_wR_factor_ref 0.1313
_reflns_number_gt 4844
_reflns_number_total 5059
_reflns_threshold_expression >2sigma(I)
_cod_data_source_file ic502729z_si_001.cif
_cod_data_source_block SI22b-compound4e
_cod_depositor_comments 'Adding full bibliography for 4342563--4342567.cif.'
_cod_original_cell_volume 1397.81(8)
_cod_original_sg_symbol_H-M P-1
_cod_database_code 4342567

loop_
_symmetry_equiv_pos_as_xyz
'x, y, z'
'-x, -y, -z'

loop_
_atom_site_label
_atom_site_type_symbol
_atom_site_fract_x
_atom_site_fract_y
_atom_site_fract_z
_atom_site_U_iso_or_equiv
_atom_site_adp_type
_atom_site_occupancy
_atom_site_symmetry_multiplicity
_atom_site_calc_flag
_atom_site_refinement_flags
Mo1 Mo 0.54972(4) 0.76711(3) 0.41183(2) 0.02330(13) Uani 1 1 d .
S1 S 0.24932(16) 1.14097(10) 0.11228(9) 0.0382(3) Uani 1 1 d .
Cl1 Cl 0.6905(3) 1.35594(16) 0.21861(16) 0.0794(5) Uani 1 1 d .
Cl2 Cl 0.7331(4) 1.4555(3) 0.0191(2) 0.1172(10) Uani 1 1 d .
N2 N 0.4486(5) 0.8052(3) 0.2571(3) 0.0270(8) Uani 1 1 d .
H2 H 0.3900 0.8765 0.2464 0.032 Uiso 1 1 calc R
O2 O 0.0775(5) 1.1700(4) 0.0731(3) 0.0583(11) Uani 1 1 d .
O12 O 0.2124(5) 0.9190(3) 0.4640(3) 0.0512(10) Uani 1 1 d .
N4 N 0.7462(5) 0.6607(3) 0.3308(3) 0.0311(8) Uani 1 1 d .
O11 O 0.3297(5) 0.6003(3) 0.4982(3) 0.0497(10) Uani 1 1 d .
O1 O 0.3767(6) 1.1702(5) 0.0455(3) 0.0788(16) Uani 1 1 d .
F1 F 0.3959(7) 1.2135(6) 0.2320(3) 0.111(2) Uani 1 1 d .
N1 N 0.6765(5) 0.8962(3) 0.3231(3) 0.0321(8) Uani 1 1 d .
C5 C 0.7498(6) 0.9782(4) 0.3360(4) 0.0324(10) Uani 1 1 d .
H5 H 0.7578 0.9950 0.3949 0.039 Uiso 1 1 calc R
C14 C 0.7323(6) 0.7448(4) 0.5333(3) 0.0317(10) Uani 1 1 d .
C12 C 0.3410(6) 0.8643(4) 0.4442(4) 0.0352(10) Uani 1 1 d .
C13 C 0.6705(6) 0.6484(4) 0.5533(3) 0.0354(10) Uani 1 1 d .
H13A H 0.5938 0.6389 0.6070 0.043 Uiso 1 1 calc R
H13B H 0.7523 0.5815 0.5474 0.043 Uiso 1 1 calc R
C1 C 0.6117(6) 0.8088(4) 0.2019(3) 0.0354(11) Uani 1 1 d .
H3 H 0.5902 0.8255 0.1328 0.043 Uiso 1 1 calc R
C21 C 0.3239(6) 0.7496(4) 0.2210(4) 0.0365(11) Uani 1 1 d .
F2 F 0.1267(7) 1.2177(6) 0.2579(4) 0.114(2) Uani 1 1 d .
C10 C 0.8625(6) 0.5628(4) 0.3579(4) 0.0329(10) Uani 1 1 d .
H10 H 0.8786 0.5267 0.4219 0.039 Uiso 1 1 calc R
C15 C 0.6009(6) 0.8386(4) 0.5387(3) 0.0361(10) Uani 1 1 d .
H15A H 0.6334 0.9082 0.5229 0.043 Uiso 1 1 calc R
H15B H 0.5230 0.8314 0.5921 0.043 Uiso 1 1 calc R
C9 C 0.9540(7) 0.5195(4) 0.2891(4) 0.0397(11) Uani 1 1 d .
H9 H 1.0289 0.4513 0.3096 0.048 Uiso 1 1 calc R
C4 C 0.8093(6) 1.0320(4) 0.2538(4) 0.0370(11) Uani 1 1 d .
H4 H 0.8648 1.0892 0.2436 0.044 Uiso 1 1 calc R
F3 F 0.1968(11) 1.3347(4) 0.1435(6) 0.142(3) Uani 1 1 d .
C23 C 0.2834(7) 0.7997(6) 0.1140(4) 0.0524(15) Uani 1 1 d .
H23A H 0.2372 0.8770 0.1045 0.079 Uiso 1 1 calc R
H23B H 0.2002 0.7670 0.0923 0.079 Uiso 1 1 calc R
H23C H 0.3877 0.7862 0.0784 0.079 Uiso 1 1 calc R
C22 C 0.1575(6) 0.7745(4) 0.2761(4) 0.0393(11) Uani 1 1 d .
H22A H 0.1130 0.8521 0.2647 0.059 Uiso 1 1 calc R
H22B H 0.1812 0.7451 0.3432 0.059 Uiso 1 1 calc R
H22C H 0.0735 0.7418 0.2552 0.059 Uiso 1 1 calc R
C16 C 0.9181(6) 0.7456(4) 0.5108(3) 0.0363(10) Uani 1 1 d .
H16A H 0.9321 0.8191 0.4994 0.054 Uiso 1 1 calc R
H16B H 0.9499 0.7172 0.4549 0.054 Uiso 1 1 calc R
H16C H 0.9909 0.7010 0.5638 0.054 Uiso 1 1 calc R
O3 O 0.2951(9) 1.0365(4) 0.1752(5) 0.104(2) Uani 1 1 d .
C6 C 0.7373(6) 0.7012(4) 0.2359(4) 0.0362(11) Uani 1 1 d U
C24 C 0.3974(7) 0.6265(5) 0.2374(5) 0.0470(14) Uani 1 1 d .
H24A H 0.5020 0.6125 0.2021 0.071 Uiso 1 1 calc R
H24B H 0.3143 0.5935 0.2161 0.071 Uiso 1 1 calc R
H24C H 0.4222 0.5962 0.3043 0.071 Uiso 1 1 calc R
N3 N 0.7595(6) 0.9723(4) 0.1829(4) 0.0660(17) Uani 1 1 d .
C11 C 0.4157(6) 0.6600(4) 0.4647(4) 0.0362(11) Uani 1 1 d .
C7 C 0.8418(7) 0.6474(7) 0.1770(7) 0.086(3) Uani 1 1 d U
H7 H 0.8269 0.6818 0.1125 0.103 Uiso 1 1 calc R
C2 C 0.6824(6) 0.8941(4) 0.2312(4) 0.0363(11) Uani 1 1 d .
C8 C 0.9497(10) 0.5635(7) 0.1936(6) 0.0701(19) Uani 1 1 d U
H8 H 1.0193 0.5332 0.1486 0.084 Uiso 1 1 calc R
C31 C 0.7864(10) 1.0001(7) 0.0869(5) 0.0696(19) Uani 1 1 d .
H31A H 0.6773 1.0331 0.0538 0.104 Uiso 1 1 calc R
H31B H 0.8412 0.9357 0.0650 0.104 Uiso 1 1 calc R
H31C H 0.8594 1.0509 0.0744 0.104 Uiso 1 1 calc R
C25 C 0.2405(10) 1.2324(7) 0.1906(5) 0.0641(18) Uani 1 1 d .
C26 C 0.6949(11) 1.3396(7) 0.1000(7) 0.080(2) Uani 1 1 d .
H26A H 0.7851 1.2761 0.0946 0.096 Uiso 1 1 calc R
H26B H 0.5851 1.3270 0.0841 0.096 Uiso 1 1 calc R

loop_
_atom_site_aniso_label
_atom_site_aniso_U_11
_atom_site_aniso_U_22
_atom_site_aniso_U_33
_atom_site_aniso_U_23
_atom_site_aniso_U_13
_atom_site_aniso_U_12
Mo1 0.02305(19) 0.02119(19) 0.0263(2) -0.00534(13) 0.00367(13) -0.00689(13)
S1 0.0418(7) 0.0341(6) 0.0354(6) -0.0127(5) -0.0028(5) 0.0024(5)
Cl1 0.0800(12) 0.0681(11) 0.1035(15) -0.0386(10) 0.0126(11) -0.0261(9)
Cl2 0.0997(18) 0.113(2) 0.112(2) 0.0038(16) 0.0205(15) -0.0042(15)
N2 0.0218(17) 0.0299(19) 0.0296(19) -0.0077(15) 0.0003(14) -0.0055(15)
O2 0.048(2) 0.074(3) 0.059(3) -0.026(2) -0.0115(19) -0.013(2)
O12 0.0333(19) 0.054(2) 0.077(3) -0.042(2) 0.0124(18) -0.0070(17)
N4 0.0215(18) 0.0241(18) 0.051(2) -0.0144(17) 0.0011(16) -0.0056(14)
O11 0.0370(19) 0.039(2) 0.069(3) 0.0068(18) 0.0060(18) -0.0191(17)
O1 0.055(3) 0.136(5) 0.042(2) -0.028(3) 0.015(2) -0.012(3)
F1 0.087(3) 0.213(7) 0.073(3) -0.069(4) 0.002(2) -0.079(4)
N1 0.0286(19) 0.0216(18) 0.044(2) -0.0030(16) 0.0017(16) -0.0070(15)
C5 0.035(2) 0.025(2) 0.040(3) -0.0118(19) 0.0068(19) -0.0106(19)
C14 0.030(2) 0.044(3) 0.023(2) -0.0081(19) -0.0018(17) -0.012(2)
C12 0.032(2) 0.036(3) 0.044(3) -0.019(2) 0.006(2) -0.014(2)
C13 0.035(2) 0.038(3) 0.027(2) 0.0048(19) 0.0013(18) -0.008(2)
C1 0.023(2) 0.057(3) 0.025(2) -0.009(2) 0.0001(17) -0.008(2)
C21 0.025(2) 0.045(3) 0.046(3) -0.021(2) 0.000(2) -0.009(2)
F2 0.082(3) 0.214(7) 0.079(3) -0.096(4) 0.036(3) -0.041(4)
C10 0.030(2) 0.024(2) 0.044(3) -0.0076(19) 0.0021(19) -0.0044(18)
C15 0.039(3) 0.044(3) 0.030(2) -0.015(2) 0.0060(19) -0.013(2)
C9 0.042(3) 0.037(3) 0.043(3) -0.011(2) 0.005(2) -0.014(2)
C4 0.036(3) 0.034(2) 0.043(3) -0.009(2) -0.001(2) -0.010(2)
F3 0.192(7) 0.058(3) 0.196(7) -0.066(4) 0.010(6) -0.030(4)
C23 0.037(3) 0.081(4) 0.047(3) -0.029(3) -0.005(2) -0.014(3)
C22 0.024(2) 0.045(3) 0.054(3) -0.020(2) 0.000(2) -0.009(2)
C16 0.031(2) 0.047(3) 0.030(2) -0.007(2) -0.0004(19) -0.011(2)
O3 0.123(5) 0.038(3) 0.123(5) 0.012(3) -0.027(4) 0.012(3)
C6 0.023(2) 0.043(3) 0.052(3) -0.028(2) 0.001(2) -0.010(2)
C24 0.031(3) 0.048(3) 0.076(4) -0.036(3) 0.003(2) -0.014(2)
N3 0.037(3) 0.052(3) 0.084(4) 0.025(3) 0.002(3) -0.002(2)
C11 0.030(2) 0.031(2) 0.043(3) -0.003(2) 0.003(2) -0.004(2)
C7 0.023(3) 0.111(6) 0.167(8) -0.124(6) 0.016(4) -0.012(3)
C2 0.021(2) 0.027(2) 0.053(3) 0.008(2) -0.004(2) -0.0065(18)
C8 0.070(5) 0.074(5) 0.076(5) -0.026(4) 0.004(4) -0.029(4)
C31 0.072(5) 0.078(5) 0.060(4) -0.017(4) 0.000(3) -0.019(4)
C25 0.066(4) 0.086(5) 0.058(4) -0.038(4) 0.007(3) -0.033(4)
C26 0.064(5) 0.080(5) 0.107(6) -0.046(5) 0.014(4) -0.015(4)

loop_
_atom_type_symbol
_atom_type_description
_atom_type_scat_dispersion_real
_atom_type_scat_dispersion_imag
_atom_type_scat_source
C C 0.0181 0.0091 'International Tables Vol C Tables 4.2.6.8 and 6.1.1.4'
H H 0.0000 0.0000 'International Tables Vol C Tables 4.2.6.8 and 6.1.1.4'
N N 0.0311 0.0180 'International Tables Vol C Tables 4.2.6.8 and 6.1.1.4'
O O 0.0492 0.0322 'International Tables Vol C Tables 4.2.6.8 and 6.1.1.4'
F F 0.0727 0.0534 'International Tables Vol C Tables 4.2.6.8 and 6.1.1.4'
S S 0.3331 0.5567 'International Tables Vol C Tables 4.2.6.8 and 6.1.1.4'
Mo Mo -0.0483 2.7339 'International Tables Vol C Tables 4.2.6.8 and 6.1.1.4'
Cl Cl 0.3639 0.7018 'International Tables Vol C Tables 4.2.6.8 and 6.1.1.4'

loop_
_geom_angle_atom_site_label_1
_geom_angle_atom_site_label_2
_geom_angle_atom_site_label_3
_geom_angle
C12 Mo1 C11 80.6(2)
C12 Mo1 C14 103.64(19)
C11 Mo1 C14 101.4(2)
C12 Mo1 N1 98.07(18)
C11 Mo1 N1 168.68(19)
C14 Mo1 N1 89.89(16)
C12 Mo1 N4 162.01(18)
C11 Mo1 N4 97.57(18)
C14 Mo1 N4 94.28(16)
N1 Mo1 N4 80.16(14)
C12 Mo1 N2 89.77(18)
C11 Mo1 N2 96.65(18)
C14 Mo1 N2 159.02(15)
N1 Mo1 N2 72.07(14)
N4 Mo1 N2 72.59(14)
C12 Mo1 C15 68.98(19)
C11 Mo1 C15 105.1(2)
C14 Mo1 C15 36.24(18)
N1 Mo1 C15 84.68(17)
N4 Mo1 C15 128.20(16)
N2 Mo1 C15 146.08(16)
C12 Mo1 C13 107.7(2)
C11 Mo1 C13 67.23(19)
C14 Mo1 C13 35.97(18)
N1 Mo1 C13 123.48(16)
N4 Mo1 C13 87.76(17)
N2 Mo1 C13 153.06(16)
C15 Mo1 C13 60.87(19)
O3 S1 O1 116.6(4)
O3 S1 O2 114.7(4)
O1 S1 O2 114.3(3)
O3 S1 C25 103.0(4)
O1 S1 C25 102.3(3)
O2 S1 C25 103.3(3)
C1 N2 C21 116.3(4)
C1 N2 Mo1 101.5(2)
C21 N2 Mo1 125.3(3)
C1 N2 H2 103.7
C21 N2 H2 103.7
Mo1 N2 H2 103.7
C6 N4 C10 113.5(4)
C6 N4 Mo1 112.7(3)
C10 N4 Mo1 133.7(3)
C2 N1 C5 108.8(4)
C2 N1 Mo1 112.4(3)
C5 N1 Mo1 138.8(3)
C4 C5 N1 113.1(4)
C4 C5 H5 123.5
N1 C5 H5 123.5
C13 C14 C15 112.4(4)
C13 C14 C16 123.0(5)
C15 C14 C16 124.5(4)
C13 C14 Mo1 75.6(3)
C15 C14 Mo1 74.8(3)
C16 C14 Mo1 118.1(3)
O12 C12 Mo1 177.1(4)
C14 C13 Mo1 68.4(2)
C14 C13 H13A 116.8
Mo1 C13 H13A 116.8
C14 C13 H13B 116.8
Mo1 C13 H13B 116.8
H13A C13 H13B 113.8
C2 C1 C6 107.6(4)
C2 C1 N2 105.6(4)
C6 C1 N2 107.6(4)
C2 C1 H3 111.9
C6 C1 H3 111.9
N2 C1 H3 111.9
N2 C21 C22 106.2(4)
N2 C21 C24 111.4(4)
C22 C21 C24 110.7(4)
N2 C21 C23 109.7(4)
C22 C21 C23 108.5(4)
C24 C21 C23 110.2(5)
C9 C10 N4 118.2(5)
C9 C10 H10 120.9
N4 C10 H10 120.9
C14 C15 Mo1 68.9(3)
C14 C15 H15A 116.8
Mo1 C15 H15A 116.8
C14 C15 H15B 116.8
Mo1 C15 H15B 116.8
H15A C15 H15B 113.8
C10 C9 C8 127.9(6)
C10 C9 H9 116.0
C8 C9 H9 116.0
C5 C4 N3 100.4(4)
C5 C4 H4 129.8
N3 C4 H4 129.8
C21 C23 H23A 109.5
C21 C23 H23B 109.5
H23A C23 H23B 109.5
C21 C23 H23C 109.5
H23A C23 H23C 109.5
H23B C23 H23C 109.5
C21 C22 H22A 109.5
C21 C22 H22B 109.5
H22A C22 H22B 109.5
C21 C22 H22C 109.5
H22A C22 H22C 109.5
H22B C22 H22C 109.5
C14 C16 H16A 109.5
C14 C16 H16B 109.5
H16A C16 H16B 109.5
C14 C16 H16C 109.5
H16A C16 H16C 109.5
H16B C16 H16C 109.5
N4 C6 C7 120.5(6)
N4 C6 C1 115.9(4)
C7 C6 C1 123.7(6)
C21 C24 H24A 109.5
C21 C24 H24B 109.5
H24A C24 H24B 109.5
C21 C24 H24C 109.5
H24A C24 H24C 109.5
H24B C24 H24C 109.5
C2 N3 C31 128.3(7)
C2 N3 C4 108.4(5)
C31 N3 C4 123.3(5)
O11 C11 Mo1 176.3(4)
C8 C7 C6 131.1(10)
C8 C7 H7 114.4
C6 C7 H7 114.4
N1 C2 N3 109.3(5)
N1 C2 C1 117.5(4)
N3 C2 C1 133.2(6)
C7 C8 C9 108.7(8)
C7 C8 H8 125.6
C9 C8 H8 125.6
N3 C31 H31A 109.5
N3 C31 H31B 109.5
H31A C31 H31B 109.5
N3 C31 H31C 109.5
H31A C31 H31C 109.5
H31B C31 H31C 109.5
F2 C25 F3 107.9(7)
F2 C25 F1 108.4(6)
F3 C25 F1 108.9(7)
F2 C25 S1 111.1(5)
F3 C25 S1 111.2(5)
F1 C25 S1 109.2(5)
Cl2 C26 Cl1 111.3(5)
Cl2 C26 H26A 109.4
Cl1 C26 H26A 109.4
Cl2 C26 H26B 109.4
Cl1 C26 H26B 109.4
H26A C26 H26B 108.0

loop_
_geom_bond_atom_site_label_1
_geom_bond_atom_site_label_2
_geom_bond_distance
Mo1 C12 1.943(5)
Mo1 C11 1.947(5)
Mo1 C14 2.236(4)
Mo1 N1 2.271(4)
Mo1 N4 2.297(4)
Mo1 N2 2.298(4)
Mo1 C15 2.313(5)
Mo1 C13 2.329(4)
S1 O3 1.416(5)
S1 O1 1.427(5)
S1 O2 1.429(4)
S1 C25 1.798(7)
Cl1 C26 1.763(9)
Cl2 C26 1.756(9)
N2 C1 1.499(6)
N2 C21 1.522(6)
N2 H2 0.9100
O12 C12 1.164(6)
N4 C6 1.343(7)
N4 C10 1.362(6)
O11 C11 1.163(6)
F1 C25 1.336(8)
N1 C2 1.326(7)
N1 C5 1.374(6)
C5 C4 1.357(7)
C5 H5 0.9300
C14 C13 1.413(7)
C14 C15 1.416(7)
C14 C16 1.503(6)
C13 H13A 0.9700
C13 H13B 0.9700
C1 C2 1.495(7)
C1 C6 1.496(7)
C1 H3 0.9800
C21 C22 1.523(7)
C21 C24 1.525(7)
C21 C23 1.539(8)
F2 C25 1.313(8)
C10 C9 1.352(7)
C10 H10 0.9300
C15 H15A 0.9700
C15 H15B 0.9700
C9 C8 1.358(9)
C9 H9 0.9300
C4 N3 1.525(9)
C4 H4 0.9300
F3 C25 1.310(10)
C23 H23A 0.9600
C23 H23B 0.9600
C23 H23C 0.9600
C22 H22A 0.9600
C22 H22B 0.9600
C22 H22C 0.9600
C16 H16A 0.9600
C16 H16B 0.9600
C16 H16C 0.9600
C6 C7 1.355(7)
C24 H24A 0.9600
C24 H24B 0.9600
C24 H24C 0.9600
N3 C2 1.350(7)
N3 C31 1.367(9)
C7 C8 1.195(11)
C7 H7 0.9300
C8 H8 0.9300
C31 H31A 0.9600
C31 H31B 0.9600
C31 H31C 0.9600
C26 H26A 0.9700
C26 H26B 0.9700

loop_
_geom_torsion_atom_site_label_1
_geom_torsion_atom_site_label_2
_geom_torsion_atom_site_label_3
_geom_torsion_atom_site_label_4
_geom_torsion
C12 Mo1 N2 C1 142.0(3)
C11 Mo1 N2 C1 -137.4(3)
C14 Mo1 N2 C1 11.6(6)
N1 Mo1 N2 C1 43.5(3)
N4 Mo1 N2 C1 -41.6(3)
C15 Mo1 N2 C1 92.5(4)
C13 Mo1 N2 C1 -86.5(4)
C12 Mo1 N2 C21 -83.5(4)
C11 Mo1 N2 C21 -3.0(4)
C14 Mo1 N2 C21 146.1(4)
N1 Mo1 N2 C21 177.9(4)
N4 Mo1 N2 C21 92.9(3)
C15 Mo1 N2 C21 -133.1(4)
C13 Mo1 N2 C21 47.9(5)
C12 Mo1 N4 C6 34.1(7)
C11 Mo1 N4 C6 117.1(3)
C14 Mo1 N4 C6 -140.8(3)
N1 Mo1 N4 C6 -51.7(3)
N2 Mo1 N4 C6 22.4(3)
C15 Mo1 N4 C6 -126.9(3)
C13 Mo1 N4 C6 -176.3(3)
C12 Mo1 N4 C10 -141.6(6)
C11 Mo1 N4 C10 -58.7(4)
C14 Mo1 N4 C10 43.4(4)
N1 Mo1 N4 C10 132.6(4)
N2 Mo1 N4 C10 -153.3(4)
C15 Mo1 N4 C10 57.4(5)
C13 Mo1 N4 C10 8.0(4)
C12 Mo1 N1 C2 -111.6(3)
C11 Mo1 N1 C2 -29.0(10)
C14 Mo1 N1 C2 144.7(3)
N4 Mo1 N1 C2 50.3(3)
N2 Mo1 N1 C2 -24.5(3)
C15 Mo1 N1 C2 -179.4(3)
C13 Mo1 N1 C2 131.0(3)
C12 Mo1 N1 C5 68.0(5)
C11 Mo1 N1 C5 150.5(8)
C14 Mo1 N1 C5 -35.8(5)
N4 Mo1 N1 C5 -130.2(5)
N2 Mo1 N1 C5 155.1(5)
C15 Mo1 N1 C5 0.1(5)
C13 Mo1 N1 C5 -49.5(5)
C2 N1 C5 C4 -1.0(6)
Mo1 N1 C5 C4 179.4(3)
C12 Mo1 C14 C13 101.4(3)
C11 Mo1 C14 C13 18.4(3)
N1 Mo1 C14 C13 -160.3(3)
N4 Mo1 C14 C13 -80.2(3)
N2 Mo1 C14 C13 -130.2(4)
C15 Mo1 C14 C13 118.5(4)
C12 Mo1 C14 C15 -17.2(3)
C11 Mo1 C14 C15 -100.1(3)
N1 Mo1 C14 C15 81.1(3)
N4 Mo1 C14 C15 161.2(3)
N2 Mo1 C14 C15 111.2(5)
C13 Mo1 C14 C15 -118.5(4)
C12 Mo1 C14 C16 -138.6(4)
C11 Mo1 C14 C16 138.5(4)
N1 Mo1 C14 C16 -40.3(4)
N4 Mo1 C14 C16 39.8(4)
N2 Mo1 C14 C16 -10.2(7)
C15 Mo1 C14 C16 -121.4(5)
C13 Mo1 C14 C16 120.1(5)
C15 C14 C13 Mo1 66.6(3)
C16 C14 C13 Mo1 -114.4(4)
C12 Mo1 C13 C14 -89.0(3)
C11 Mo1 C13 C14 -160.4(3)
N1 Mo1 C13 C14 23.8(4)
N4 Mo1 C13 C14 100.4(3)
N2 Mo1 C13 C14 142.9(3)
C15 Mo1 C13 C14 -36.5(3)
C21 N2 C1 C2 163.2(4)
Mo1 N2 C1 C2 -57.4(4)
C21 N2 C1 C6 -82.1(5)
Mo1 N2 C1 C6 57.4(4)
C1 N2 C21 C22 -169.9(4)
Mo1 N2 C21 C22 61.4(5)
C1 N2 C21 C24 69.4(5)
Mo1 N2 C21 C24 -59.2(5)
C1 N2 C21 C23 -52.9(5)
Mo1 N2 C21 C23 178.5(3)
C6 N4 C10 C9 0.7(6)
Mo1 N4 C10 C9 176.4(3)
C13 C14 C15 Mo1 -67.0(3)
C16 C14 C15 Mo1 114.0(4)
C12 Mo1 C15 C14 162.1(3)
C11 Mo1 C15 C14 88.6(3)
N1 Mo1 C15 C14 -97.1(3)
N4 Mo1 C15 C14 -24.1(4)
N2 Mo1 C15 C14 -143.3(3)
C13 Mo1 C15 C14 36.2(3)
N4 C10 C9 C8 2.4(9)
N1 C5 C4 N3 0.9(5)
C10 N4 C6 C7 -2.0(6)
Mo1 N4 C6 C7 -178.6(4)
C10 N4 C6 C1 -180.0(4)
Mo1 N4 C6 C1 3.4(5)
C2 C1 C6 N4 70.6(5)
N2 C1 C6 N4 -42.8(5)
C2 C1 C6 C7 -107.3(5)
N2 C1 C6 C7 139.3(5)
C5 C4 N3 C2 -0.6(5)
C5 C4 N3 C31 177.3(6)
N4 C6 C7 C8 0.3(10)
C1 C6 C7 C8 178.1(7)
C5 N1 C2 N3 0.5(5)
Mo1 N1 C2 N3 -179.8(3)
C5 N1 C2 C1 178.9(4)
Mo1 N1 C2 C1 -1.4(5)
C31 N3 C2 N1 -177.7(6)
C4 N3 C2 N1 0.1(5)
C31 N3 C2 C1 4.3(10)
C4 N3 C2 C1 -178.0(5)
C6 C1 C2 N1 -73.1(5)
N2 C1 C2 N1 41.6(5)
C6 C1 C2 N3 104.8(6)
N2 C1 C2 N3 -140.5(5)
C6 C7 C8 C9 2.5(11)
C10 C9 C8 C7 -3.9(10)
O3 S1 C25 F2 -59.0(7)
O1 S1 C25 F2 179.6(6)
O2 S1 C25 F2 60.6(6)
O3 S1 C25 F3 -179.2(6)
O1 S1 C25 F3 59.4(6)
O2 S1 C25 F3 -59.5(6)
O3 S1 C25 F1 60.5(6)
O1 S1 C25 F1 -60.9(6)
O2 S1 C25 F1 -179.8(5)
